data_4317389
loop_
_publ_author_name
'Daniel L. Reger'
'Christine A. Little'
'Mark D. Smith'
'Arnold L. Rheingold'
'Louise M. Liable-Sands'
'Glen P. A. Yap'
'Ilia A. Guzei'

_publ_section_title
;
 Syntheses and Solid State Structures of Tris(pyrazolyl)methane Complexes
 of Sodium, Potassium, Calcium, and Strontium: Comparison of Structures
 with Analogous Complexes of Lead(II)
;
_journal_name_full 'Inorganic Chemistry'
_journal_page_first 19
_journal_page_last 27
_journal_paper_doi 10.1021/ic010690n
_journal_volume 41
_journal_year 2002
_chemical_formula_sum 'C44 H56 I N12 Na'
_chemical_formula_weight 902.90
_chemical_name_systematic
;
  ?
;
_space_group_IT_number 148
_symmetry_cell_setting trigonal
_symmetry_space_group_name_Hall '-R 3'
_symmetry_space_group_name_H-M 'R -3 :H'
_atom_sites_solution_hydrogens geom
_atom_sites_solution_primary direct
_atom_sites_solution_secondary difmap
_audit_creation_method SHELXL-97
_cell_angle_alpha 90.00
_cell_angle_beta 90.00
_cell_angle_gamma 120.00
_cell_formula_units_Z 3
_cell_length_a 10.7483(8)
_cell_length_b 10.7483(8)
_cell_length_c 35.395(4)
_cell_measurement_reflns_used 5614
_cell_measurement_temperature 293(2)
_cell_measurement_theta_max 26.286
_cell_measurement_theta_min 2.262
_cell_volume 3541.2(5)
_computing_cell_refinement 'SAINT+ NT V6.02a (Bruker, 1998)'
_computing_data_collection 'SMART NT V5.619 (Bruker, 2000)'
_computing_data_reduction 'SAINT+ NT V6.02a'
_computing_molecular_graphics 'SHELXTL V5.1 (Sheldrick, 1997)'
_computing_publication_material 'SHELXTL V5.1'
_computing_structure_refinement 'SHELXL-97 (Sheldrick, 1997)'
_computing_structure_solution 'SHELXS-97 (Sheldrick, 1990)'
_diffrn_ambient_temperature 293(2)
_diffrn_measured_fraction_theta_full 1.000
_diffrn_measured_fraction_theta_max 1.000
_diffrn_measurement_device_type 'Bruker SMART APEX CCD diffractometer'
_diffrn_measurement_method 'omega scans'
_diffrn_radiation_monochromator graphite
_diffrn_radiation_source 'fine-focus sealed tube'
_diffrn_radiation_type MoK\a
_diffrn_radiation_wavelength 0.71073
_diffrn_reflns_av_R_equivalents 0.0400
_diffrn_reflns_av_sigmaI/netI 0.0210
_diffrn_reflns_limit_h_max 13
_diffrn_reflns_limit_h_min -7
_diffrn_reflns_limit_k_max 13
_diffrn_reflns_limit_k_min -13
_diffrn_reflns_limit_l_max 44
_diffrn_reflns_limit_l_min -44
_diffrn_reflns_number 7795
_diffrn_reflns_theta_full 26.32
_diffrn_reflns_theta_max 26.32
_diffrn_reflns_theta_min 1.73
_diffrn_standards_decay_% <1
_exptl_absorpt_coefficient_mu 0.730
_exptl_absorpt_correction_T_max 0.8943
_exptl_absorpt_correction_T_min 0.4708
_exptl_absorpt_correction_type multi-scan
_exptl_absorpt_process_details '(SADABS, Bruker, 1997)'
_exptl_crystal_colour colorless
_exptl_crystal_density_diffrn 1.270
_exptl_crystal_density_method 'not measured'
_exptl_crystal_description plate
_exptl_crystal_F_000 1404
_exptl_crystal_size_max 0.46
_exptl_crystal_size_mid 0.40
_exptl_crystal_size_min 0.22
_refine_diff_density_max 0.285
_refine_diff_density_min -0.350
_refine_diff_density_rms 0.056
_refine_ls_extinction_coef 0.0020(3)
_refine_ls_extinction_expression Fc^*^=kFc[1+0.001xFc^2^\l^3^/sin(2\q)]^-1/4^
_refine_ls_extinction_method SHELXL
_refine_ls_goodness_of_fit_ref 1.084
_refine_ls_hydrogen_treatment mixed
_refine_ls_matrix_type full
_refine_ls_number_parameters 94
_refine_ls_number_reflns 1629
_refine_ls_number_restraints 0
_refine_ls_restrained_S_all 1.084
_refine_ls_R_factor_all 0.0262
_refine_ls_R_factor_gt 0.0259
_refine_ls_shift/su_max 0.001
_refine_ls_shift/su_mean 0.000
_refine_ls_structure_factor_coef Fsqd
_refine_ls_weighting_details 'calc w=1/[\s^2^(Fo^2^)+(0.0491P)^2^+0.0481P] where P=(Fo^2^+2Fc^2^)/3'
_refine_ls_weighting_scheme calc
_refine_ls_wR_factor_gt 0.0683
_refine_ls_wR_factor_ref 0.0686
_reflns_number_gt 1597
_reflns_number_total 1629
_reflns_threshold_expression >2sigma(I)
_cod_data_source_file ic010690n_4.cif
_cod_data_source_block {[HC(3,5-Me2pz)3]2Na}(I)
_cod_original_sg_symbol_H-M 'R -3'
_cod_database_code 4317389

loop_
_symmetry_equiv_pos_as_xyz
'x, y, z'
'-y, x-y, z'
'-x+y, -x, z'
'x+2/3, y+1/3, z+1/3'
'-y+2/3, x-y+1/3, z+1/3'
'-x+y+2/3, -x+1/3, z+1/3'
'x+1/3, y+2/3, z+2/3'
'-y+1/3, x-y+2/3, z+2/3'
'-x+y+1/3, -x+2/3, z+2/3'
'-x, -y, -z'
'y, -x+y, -z'
'x-y, x, -z'
'-x+2/3, -y+1/3, -z+1/3'
'y+2/3, -x+y+1/3, -z+1/3'
'x-y+2/3, x+1/3, -z+1/3'
'-x+1/3, -y+2/3, -z+2/3'
'y+1/3, -x+y+2/3, -z+2/3'
'x-y+1/3, x+2/3, -z+2/3'

loop_
_atom_site_label
_atom_site_type_symbol
_atom_site_fract_x
_atom_site_fract_y
_atom_site_fract_z
_atom_site_U_iso_or_equiv
_atom_site_adp_type
_atom_site_occupancy
_atom_site_symmetry_multiplicity
_atom_site_calc_flag
_atom_site_refinement_flags
_atom_site_disorder_assembly
_atom_site_disorder_group
I I 0.3333 0.6667 0.1667 0.05268(13) Uani 1 6 d S . .
Na Na 0.0000 1.0000 0.0000 0.0448(3) Uani 1 6 d S . .
N11 N 0.13989(13) 0.95560(13) 0.04875(3) 0.0480(3) Uani 1 1 d . . .
N12 N 0.08456(12) 0.93652(12) 0.08443(3) 0.0440(3) Uani 1 1 d . . .
C1 C 0.0000 1.0000 0.09598(6) 0.0426(4) Uani 1 3 d S . .
H1 H 0.0000 1.0000 0.1247(8) 0.048(7) Uiso 1 3 d S . .
C11 C 0.11180(17) 0.84700(18) 0.10568(4) 0.0538(3) Uani 1 1 d . . .
C12 C 0.1903(2) 0.8090(2) 0.08282(5) 0.0628(4) Uani 1 1 d . . .
H12 H 0.2270 0.7495 0.0890 0.075 Uiso 1 1 calc R . .
C13 C 0.20430(16) 0.87837(17) 0.04788(4) 0.0530(3) Uani 1 1 d . . .
C14 C 0.0608(3) 0.8069(3) 0.14541(6) 0.0772(6) Uani 1 1 d . . .
H14A H 0.0948 0.8924 0.1603 0.116 Uiso 1 1 calc R . .
H14B H 0.0972 0.7486 0.1556 0.116 Uiso 1 1 calc R . .
H14C H -0.0423 0.7539 0.1458 0.116 Uiso 1 1 calc R . .
C15 C 0.2816(2) 0.8744(2) 0.01301(6) 0.0758(5) Uani 1 1 d . . .
H15A H 0.2625 0.9216 -0.0073 0.114 Uiso 1 1 calc R . .
H15B H 0.2487 0.7763 0.0062 0.114 Uiso 1 1 calc R . .
H15C H 0.3830 0.9227 0.0178 0.114 Uiso 1 1 calc R . .
C21 C 0.0877(5) 0.9434(6) 0.24700(9) 0.1166(10) Uani 1 1 d . . .
H21 H 0.1479 0.9045 0.2469 0.140 Uiso 1 1 calc R . .
C22 C -0.0573(6) 0.8545(4) 0.24705(8) 0.1176(11) Uani 1 1 d . . .
H22 H -0.0962 0.7554 0.2471 0.141 Uiso 1 1 calc R . .

loop_
_atom_site_aniso_label
_atom_site_aniso_U_11
_atom_site_aniso_U_22
_atom_site_aniso_U_33
_atom_site_aniso_U_23
_atom_site_aniso_U_13
_atom_site_aniso_U_12
I 0.05552(14) 0.05552(14) 0.04699(16) 0.000 0.000 0.02776(7)
Na 0.0511(4) 0.0511(4) 0.0321(6) 0.000 0.000 0.0255(2)
N11 0.0531(6) 0.0579(7) 0.0387(6) 0.0032(5) 0.0033(5) 0.0320(5)
N12 0.0484(6) 0.0497(6) 0.0369(5) 0.0029(4) -0.0002(4) 0.0268(5)
C1 0.0473(7) 0.0473(7) 0.0332(10) 0.000 0.000 0.0236(3)
C11 0.0571(8) 0.0610(8) 0.0493(8) 0.0122(6) 0.0000(6) 0.0340(7)
C12 0.0683(10) 0.0738(10) 0.0644(10) 0.0126(8) 0.0059(8) 0.0491(9)
C13 0.0507(7) 0.0613(8) 0.0533(8) 0.0002(6) 0.0021(6) 0.0327(7)
C14 0.0945(14) 0.1044(15) 0.0565(9) 0.0304(10) 0.0148(9) 0.0676(13)
C15 0.0825(12) 0.0985(14) 0.0682(11) 0.0026(10) 0.0166(10) 0.0616(12)
C21 0.143(3) 0.165(3) 0.0742(15) -0.0057(19) -0.0131(17) 0.101(3)
C22 0.172(4) 0.102(2) 0.0718(15) 0.0076(14) -0.0053(19) 0.063(3)

loop_
_atom_type_symbol
_atom_type_description
_atom_type_scat_dispersion_real
_atom_type_scat_dispersion_imag
_atom_type_scat_source
C C 0.0033 0.0016 'International Tables Vol C Tables 4.2.6.8 and 6.1.1.4'
H H 0.0000 0.0000 'International Tables Vol C Tables 4.2.6.8 and 6.1.1.4'
N N 0.0061 0.0033 'International Tables Vol C Tables 4.2.6.8 and 6.1.1.4'
Na Na 0.0362 0.0249 'International Tables Vol C Tables 4.2.6.8 and 6.1.1.4'
I I -0.4742 1.8119 'International Tables Vol C Tables 4.2.6.8 and 6.1.1.4'

loop_
_geom_angle_atom_site_label_1
_geom_angle_atom_site_label_2
_geom_angle_atom_site_label_3
_geom_angle
_geom_angle_site_symmetry_1
_geom_angle_site_symmetry_3
_geom_angle_publ_flag
N11 Na N11 180.00(4) 2_675 11_455 ?
N11 Na N11 102.84(4) 2_675 10_575 ?
N11 Na N11 77.16(4) 11_455 10_575 ?
N11 Na N11 77.16(4) 2_675 3_465 ?
N11 Na N11 102.84(4) 11_455 3_465 ?
N11 Na N11 102.84(4) 10_575 3_465 ?
N11 Na N11 77.16(4) 2_675 . ?
N11 Na N11 102.84(4) 11_455 . ?
N11 Na N11 180.00(4) 10_575 . ?
N11 Na N11 77.16(4) 3_465 . ?
N11 Na N11 102.84(4) 2_675 12_665 ?
N11 Na N11 77.16(4) 11_455 12_665 ?
N11 Na N11 77.16(4) 10_575 12_665 ?
N11 Na N11 180.00(7) 3_465 12_665 ?
N11 Na N11 102.84(4) . 12_665 ?
C13 N11 N12 104.63(12) . . ?
C13 N11 Na 131.45(10) . . ?
N12 N11 Na 114.23(8) . . ?
C11 N12 N11 112.62(12) . . ?
C11 N12 C1 125.89(13) . . ?
N11 N12 C1 121.39(12) . . ?
N12 C1 N12 112.30(8) 3_465 2_675 ?
N12 C1 N12 112.30(8) 3_465 . ?
N12 C1 N12 112.30(8) 2_675 . ?
N12 C11 C12 105.43(13) . . ?
N12 C11 C14 123.10(15) . . ?
C12 C11 C14 131.47(15) . . ?
C11 C12 C13 106.17(14) . . ?
N11 C13 C12 111.14(14) . . ?
N11 C13 C15 120.59(15) . . ?
C12 C13 C15 128.26(15) . . ?
C22 C21 C22 120.8(3) 2_675 . ?
C21 C22 C21 119.2(3) 3_465 . ?

loop_
_geom_bond_atom_site_label_1
_geom_bond_atom_site_label_2
_geom_bond_distance
_geom_bond_site_symmetry_2
_geom_bond_publ_flag
Na N11 2.4867(12) 2_675 ?
Na N11 2.4867(12) 11_455 ?
Na N11 2.4867(12) 10_575 ?
Na N11 2.4867(12) 3_465 ?
Na N11 2.4867(12) . ?
Na N11 2.4867(12) 12_665 ?
N11 C13 1.3205(19) . ?
N11 N12 1.3671(16) . ?
N12 C11 1.3635(18) . ?
N12 C1 1.4417(13) . ?
C1 N12 1.4417(13) 3_465 ?
C1 N12 1.4417(13) 2_675 ?
C11 C12 1.371(2) . ?
C11 C14 1.492(2) . ?
C12 C13 1.412(2) . ?
C13 C15 1.500(2) . ?
C21 C22 1.356(5) 2_675 ?
C21 C22 1.361(5) . ?
C22 C21 1.356(5) 3_465 ?

loop_
_geom_torsion_atom_site_label_1
_geom_torsion_atom_site_label_2
_geom_torsion_atom_site_label_3
_geom_torsion_atom_site_label_4
_geom_torsion
_geom_torsion_site_symmetry_1
_geom_torsion_site_symmetry_2
_geom_torsion_site_symmetry_3
_geom_torsion_site_symmetry_4
_geom_torsion_publ_flag
Na N11 N12 C11 149.35(10) . . . . ?
